data_4506138
loop_
_publ_author_name
'Hu, Jin-Song'
'Yao, Xiao-Qiang'
'Zhang, Ming-Dao'
'Qin, Ling'
'Li, Yi-Zhi'
'Guo, Zi-Jian'
'Zheng, He-Gen'
'Xue, Zi-Ling'

_publ_section_title
;
 Syntheses, Structures, and Characteristics of Four New Metal--Organic
 Frameworks Based on Flexible Tetrapyridines and Aromatic Polycarboxylate
 Acids
;
_journal_issue 7
_journal_name_full 'Crystal Growth &amp; Design'
_journal_page_first 3426
_journal_paper_doi 10.1021/cg201362x
_journal_volume 12
_journal_year 2012
_chemical_absolute_configuration unk
_chemical_formula_moiety 'C41 H30 N4 O14 Zn2'
_chemical_formula_sum 'C41 H30 N4 O14 Zn2'
_chemical_formula_weight 933.43
_chemical_name_systematic
; 
 ? 
;
_space_group_IT_number 3
_symmetry_cell_setting monoclinic
_symmetry_space_group_name_Hall 'P 2y'
_symmetry_space_group_name_H-M 'P 1 2 1'
_atom_sites_solution_hydrogens geom
_atom_sites_solution_primary direct
_atom_sites_solution_secondary difmap
_audit_creation_method SHELXL-97
_cell_angle_alpha 90.00
_cell_angle_beta 104.047(3)
_cell_angle_gamma 90.00
_cell_formula_units_Z 1
_cell_length_a 10.7263(16)
_cell_length_b 9.0056(13)
_cell_length_c 12.9899(19)
_cell_measurement_reflns_used 1654
_cell_measurement_temperature 293(2)
_cell_measurement_theta_max 22.25
_cell_measurement_theta_min 2.78
_cell_volume 1217.3(3)
_computing_cell_refinement 'SMART (Bruker, 2000)'
_computing_data_collection 'SMART (Bruker, 2000)'
_computing_data_reduction 'SMART (Bruker, 2000)'
_computing_molecular_graphics SHELXTL
_computing_publication_material SHELXTL
_computing_structure_refinement 'SHELXL-97 (Sheldrick, 1997)'
_computing_structure_solution 'SHELXS-97 (Sheldrick, 1990)'
_diffrn_ambient_temperature 293(2)
_diffrn_measured_fraction_theta_full 0.997
_diffrn_measured_fraction_theta_max 0.997
_diffrn_measurement_device_type 'CCD area detector'
_diffrn_measurement_method 'phi and omega scans'
_diffrn_radiation_monochromator graphite
_diffrn_radiation_source 'fine-focus sealed tube'
_diffrn_radiation_type MoK\a
_diffrn_radiation_wavelength 0.71073
_diffrn_reflns_av_R_equivalents 0.0314
_diffrn_reflns_av_sigmaI/netI 0.0716
_diffrn_reflns_limit_h_max 12
_diffrn_reflns_limit_h_min -9
_diffrn_reflns_limit_k_max 10
_diffrn_reflns_limit_k_min -9
_diffrn_reflns_limit_l_max 14
_diffrn_reflns_limit_l_min -15
_diffrn_reflns_number 5798
_diffrn_reflns_theta_full 24.97
_diffrn_reflns_theta_max 24.97
_diffrn_reflns_theta_min 1.62
_exptl_absorpt_coefficient_mu 1.047
_exptl_absorpt_correction_T_max 0.770
_exptl_absorpt_correction_T_min 0.746
_exptl_absorpt_correction_type multi-scan
_exptl_absorpt_process_details 'SADABS; Bruker, 2000'
_exptl_crystal_colour colorless
_exptl_crystal_density_diffrn 1.273
_exptl_crystal_density_method 'not measured'
_exptl_crystal_description block
_exptl_crystal_F_000 476
_exptl_crystal_size_max 0.29
_exptl_crystal_size_mid 0.27
_exptl_crystal_size_min 0.25
_platon_squeeze_details
;
;
_refine_diff_density_max 0.625
_refine_diff_density_min -0.283
_refine_diff_density_rms 0.061
_refine_ls_abs_structure_details 'Flack H D (1983), Acta Cryst. A39, 876-881'
_refine_ls_abs_structure_Flack 0.064(15)
_refine_ls_extinction_method none
_refine_ls_goodness_of_fit_ref 0.962
_refine_ls_hydrogen_treatment constr
_refine_ls_matrix_type full
_refine_ls_number_parameters 277
_refine_ls_number_reflns 3876
_refine_ls_number_restraints 1
_refine_ls_restrained_S_all 0.961
_refine_ls_R_factor_all 0.0491
_refine_ls_R_factor_gt 0.0419
_refine_ls_shift/su_max 0.000
_refine_ls_shift/su_mean 0.000
_refine_ls_structure_factor_coef Fsqd
_refine_ls_weighting_details 'calc w=1/[\s^2^(Fo^2^)+(0.0348P)^2^+0.0000P] where P=(Fo^2^+2Fc^2^)/3'
_refine_ls_weighting_scheme calc
_refine_ls_wR_factor_gt 0.0858
_refine_ls_wR_factor_ref 0.0880
_reflns_number_gt 3315
_reflns_number_total 3876
_reflns_threshold_expression >2sigma(I)
_cod_data_source_file cg201362x_si_002.cif
_cod_data_source_block 2
_cod_depositor_comments 'Adding full bibliography for 4506137--4506140.cif.'
_cod_original_sg_symbol_Hall '-P 2y'
_cod_original_sg_symbol_H-M 'P 2'
_cod_database_code 4506138

loop_
_symmetry_equiv_pos_as_xyz
'x, y, z'
'-x, y, -z'

loop_
_atom_site_label
_atom_site_type_symbol
_atom_site_fract_x
_atom_site_fract_y
_atom_site_fract_z
_atom_site_U_iso_or_equiv
_atom_site_adp_type
_atom_site_occupancy
_atom_site_symmetry_multiplicity
_atom_site_calc_flag
_atom_site_refinement_flags
C1 C -0.0993(4) -0.7422(6) 0.6506(4) 0.0434(12) Uani 1 1 d .
H1 H -0.1795 -0.7758 0.6132 0.052 Uiso 1 1 calc R
C2 C -0.0949(4) -0.6408(5) 0.7302(3) 0.0404(11) Uani 1 1 d .
H2 H -0.1700 -0.6028 0.7437 0.048 Uiso 1 1 calc R
C3 C 0.0253(4) -0.5963(5) 0.7904(3) 0.0354(11) Uani 1 1 d .
C4 C 0.1308(4) -0.6487(6) 0.7616(4) 0.0504(14) Uani 1 1 d .
H4 H 0.2125 -0.6195 0.7987 0.060 Uiso 1 1 calc R
C5 C 0.1164(4) -0.7432(6) 0.6791(4) 0.0537(14) Uani 1 1 d .
H5 H 0.1899 -0.7745 0.6593 0.064 Uiso 1 1 calc R
C6 C -0.0589(4) -0.4376(6) 0.9042(3) 0.0346(10) Uani 1 1 d .
H6A H -0.1153 -0.5117 0.9227 0.042 Uiso 1 1 calc R
H6B H -0.1081 -0.3773 0.8466 0.042 Uiso 1 1 calc R
C7 C 0.0000 -0.3410(7) 1.0000 0.0348(15) Uani 1 2 d S
C8 C 0.1032(4) -0.2433(5) 0.9715(3) 0.0328(10) Uani 1 1 d .
H8A H 0.1784 -0.3026 0.9703 0.039 Uiso 1 1 calc R
H8B H 0.0709 -0.2003 0.9017 0.039 Uiso 1 1 calc R
C9 C 0.2116(4) -0.0183(5) 1.0303(3) 0.0369(11) Uani 1 1 d .
C10 C 0.2304(4) 0.0989(5) 1.0996(4) 0.0478(13) Uani 1 1 d .
H10 H 0.1912 0.0997 1.1561 0.057 Uiso 1 1 calc R
C11 C 0.3068(4) 0.2143(5) 1.0857(4) 0.0457(12) Uani 1 1 d .
H11 H 0.3192 0.2923 1.1340 0.055 Uiso 1 1 calc R
C12 C 0.3431(5) 0.1086(6) 0.9389(4) 0.0548(15) Uani 1 1 d .
H12 H 0.3810 0.1121 0.8817 0.066 Uiso 1 1 calc R
C13 C 0.2687(5) -0.0125(6) 0.9475(4) 0.0562(15) Uani 1 1 d .
H13 H 0.2576 -0.0890 0.8979 0.067 Uiso 1 1 calc R
C14 C 0.5235(4) 0.5783(5) 0.8567(3) 0.0334(10) Uani 1 1 d .
C15 C 0.4876(4) 0.7043(5) 0.7798(3) 0.0340(10) Uani 1 1 d .
C16 C 0.3610(4) 0.7409(5) 0.7361(3) 0.0343(11) Uani 1 1 d .
H16 H 0.2957 0.6885 0.7557 0.041 Uiso 1 1 calc R
C17 C 0.3308(4) 0.8546(5) 0.6637(3) 0.0369(11) Uani 1 1 d .
C18 C 0.4275(4) 0.9317(5) 0.6329(4) 0.0361(12) Uani 1 1 d .
H18 H 0.4070 1.0076 0.5831 0.043 Uiso 1 1 calc R
C20 C 0.5822(4) 0.7841(5) 0.7509(4) 0.0404(12) Uani 1 1 d .
H20 H 0.6676 0.7623 0.7826 0.048 Uiso 1 1 calc R
C21 C 0.1914(4) 0.8959(6) 0.6168(4) 0.0413(11) Uani 1 1 d .
N1 N 0.0024(3) -0.7948(4) 0.6238(3) 0.0359(9) Uani 1 1 d .
N2 N 0.3644(3) 0.2205(4) 1.0062(3) 0.0382(9) Uani 1 1 d .
O1 O 0.6351(3) 0.5560(4) 0.9013(3) 0.0590(10) Uani 1 1 d .
O2 O 0.4332(3) 0.4965(3) 0.8720(2) 0.0445(8) Uani 1 1 d .
O3 O 0.1721(3) 0.9861(4) 0.5402(2) 0.0455(8) Uani 1 1 d .
O4 O 0.1091(3) 0.8465(5) 0.6546(3) 0.0897(16) Uani 1 1 d .
O6 O 0.1367(3) -0.1289(4) 1.0487(2) 0.0420(7) Uani 1 1 d .
O7 O 0.0455(3) -0.5062(4) 0.8742(3) 0.0461(10) Uani 1 1 d .
Zn1 Zn 0.5000 0.38074(7) 1.0000 0.0334(2) Uani 1 2 d S
Zn2 Zn 0.0000 1.06554(7) 0.5000 0.0325(2) Uani 1 2 d S
C19 C 0.5549(4) 0.8953(6) 0.6765(3) 0.0401(11) Uani 1 1 d .
O5 O 0.6500(3) 0.9706(4) 0.6473(3) 0.0640(11) Uani 1 1 d .

loop_
_atom_site_aniso_label
_atom_site_aniso_U_11
_atom_site_aniso_U_22
_atom_site_aniso_U_33
_atom_site_aniso_U_23
_atom_site_aniso_U_13
_atom_site_aniso_U_12
C1 0.036(3) 0.047(3) 0.039(3) -0.009(3) -0.006(2) -0.005(2)
C2 0.034(2) 0.040(3) 0.046(3) -0.003(2) 0.0080(19) 0.000(2)
C3 0.033(2) 0.032(3) 0.037(2) -0.009(2) -0.0002(18) 0.001(2)
C4 0.035(2) 0.049(3) 0.062(3) -0.029(3) 0.001(2) -0.004(2)
C5 0.033(3) 0.056(3) 0.073(4) -0.020(3) 0.016(2) 0.002(3)
C6 0.031(2) 0.034(2) 0.036(2) -0.003(3) 0.0036(18) 0.001(2)
C7 0.026(3) 0.035(4) 0.040(4) 0.000 0.002(3) 0.000
C8 0.038(2) 0.025(2) 0.036(3) -0.007(2) 0.0110(19) -0.004(2)
C9 0.039(2) 0.031(3) 0.039(3) -0.001(2) 0.007(2) -0.003(2)
C10 0.064(3) 0.038(3) 0.051(3) -0.017(2) 0.034(2) -0.014(3)
C11 0.057(3) 0.027(3) 0.059(3) -0.013(2) 0.026(3) -0.011(2)
C12 0.068(3) 0.055(4) 0.048(3) -0.011(3) 0.028(3) -0.032(3)
C13 0.075(4) 0.052(3) 0.048(3) -0.023(3) 0.026(3) -0.026(3)
C14 0.031(2) 0.031(2) 0.037(2) 0.002(2) 0.0059(18) -0.002(2)
C15 0.035(2) 0.029(3) 0.035(2) 0.003(2) 0.0032(19) -0.001(2)
C16 0.030(2) 0.026(2) 0.044(3) 0.004(2) 0.0038(19) 0.0016(19)
C17 0.035(2) 0.035(3) 0.039(3) 0.001(2) 0.0050(19) 0.007(2)
C18 0.047(3) 0.027(3) 0.033(3) 0.004(2) 0.007(2) -0.001(2)
C20 0.025(2) 0.040(3) 0.052(3) 0.003(2) 0.002(2) 0.008(2)
C21 0.036(2) 0.036(3) 0.047(3) 0.005(3) 0.001(2) 0.007(2)
N1 0.0252(18) 0.040(2) 0.039(2) -0.0077(18) 0.0008(16) 0.0002(17)
N2 0.046(2) 0.028(2) 0.043(2) -0.0066(19) 0.0145(18) -0.0101(18)
O1 0.0357(17) 0.050(2) 0.083(2) 0.033(2) -0.0028(16) 0.0080(18)
O2 0.0340(17) 0.048(2) 0.047(2) 0.0162(16) 0.0004(14) -0.0056(16)
O3 0.0380(17) 0.053(2) 0.0397(19) 0.0020(17) -0.0019(14) 0.0182(16)
O4 0.034(2) 0.104(4) 0.128(4) 0.066(3) 0.013(2) 0.005(2)
O6 0.0543(17) 0.0317(17) 0.0429(18) -0.0067(17) 0.0172(14) -0.0185(17)
O7 0.0292(17) 0.050(2) 0.055(2) -0.0152(18) 0.0017(15) 0.0009(16)
Zn1 0.0361(4) 0.0230(4) 0.0388(5) 0.000 0.0049(3) 0.000
Zn2 0.0307(4) 0.0306(5) 0.0323(4) 0.000 -0.0001(3) 0.000
C19 0.034(2) 0.049(3) 0.037(3) 0.012(3) 0.0074(19) -0.006(2)
O5 0.0394(18) 0.074(3) 0.078(3) 0.027(2) 0.0122(17) -0.0087(19)

loop_
_atom_type_symbol
_atom_type_description
_atom_type_scat_dispersion_real
_atom_type_scat_dispersion_imag
_atom_type_scat_source
C C 0.0033 0.0016 'International Tables Vol C Tables 4.2.6.8 and 6.1.1.4'
H H 0.0000 0.0000 'International Tables Vol C Tables 4.2.6.8 and 6.1.1.4'
N N 0.0061 0.0033 'International Tables Vol C Tables 4.2.6.8 and 6.1.1.4'
O O 0.0106 0.0060 'International Tables Vol C Tables 4.2.6.8 and 6.1.1.4'
Zn Zn 0.2839 1.4301 'International Tables Vol C Tables 4.2.6.8 and 6.1.1.4'

loop_
_geom_angle_atom_site_label_1
_geom_angle_atom_site_label_2
_geom_angle_atom_site_label_3
_geom_angle
_geom_angle_site_symmetry_1
_geom_angle_site_symmetry_3
N1 C1 C2 124.2(4) . .
N1 C1 H1 117.9 . .
C2 C1 H1 117.9 . .
C1 C2 C3 118.1(4) . .
C1 C2 H2 121.0 . .
C3 C2 H2 121.0 . .
O7 C3 C4 117.1(4) . .
O7 C3 C2 125.2(4) . .
C4 C3 C2 117.7(4) . .
C5 C4 C3 119.7(4) . .
C5 C4 H4 120.1 . .
C3 C4 H4 120.1 . .
N1 C5 C4 123.9(4) . .
N1 C5 H5 118.0 . .
C4 C5 H5 118.0 . .
O7 C6 C7 106.0(3) . .
O7 C6 H6A 110.5 . .
C7 C6 H6A 110.5 . .
O7 C6 H6B 110.5 . .
C7 C6 H6B 110.5 . .
H6A C6 H6B 108.7 . .
C6 C7 C6 110.4(5) . 2_557
C6 C7 C8 108.2(2) . .
C6 C7 C8 110.2(2) 2_557 .
C6 C7 C8 110.2(2) . 2_557
C6 C7 C8 108.2(2) 2_557 2_557
C8 C7 C8 109.7(5) . 2_557
O6 C8 C7 108.6(3) . .
O6 C8 H8A 110.0 . .
C7 C8 H8A 110.0 . .
O6 C8 H8B 110.0 . .
C7 C8 H8B 110.0 . .
H8A C8 H8B 108.3 . .
O6 C9 C13 125.1(4) . .
O6 C9 C10 117.1(4) . .
C13 C9 C10 117.8(5) . .
C11 C10 C9 119.8(4) . .
C11 C10 H10 120.1 . .
C9 C10 H10 120.1 . .
N2 C11 C10 123.0(4) . .
N2 C11 H11 118.5 . .
C10 C11 H11 118.5 . .
N2 C12 C13 124.4(5) . .
N2 C12 H12 117.8 . .
C13 C12 H12 117.8 . .
C9 C13 C12 118.4(5) . .
C9 C13 H13 120.8 . .
C12 C13 H13 120.8 . .
O1 C14 O2 122.0(4) . .
O1 C14 C15 120.5(4) . .
O2 C14 C15 117.4(3) . .
C20 C15 C16 118.9(4) . .
C20 C15 C14 119.5(4) . .
C16 C15 C14 121.6(4) . .
C17 C16 C15 120.3(4) . .
C17 C16 H16 119.8 . .
C15 C16 H16 119.8 . .
C16 C17 C18 120.2(4) . .
C16 C17 C21 120.2(4) . .
C18 C17 C21 119.7(4) . .
C19 C18 C17 119.8(4) . .
C19 C18 H18 120.1 . .
C17 C18 H18 120.1 . .
C15 C20 C19 122.0(4) . .
C15 C20 H20 119.0 . .
C19 C20 H20 119.0 . .
O4 C21 O3 124.6(4) . .
O4 C21 C17 119.8(4) . .
O3 C21 C17 115.5(4) . .
C1 N1 C5 116.2(4) . .
C1 N1 Zn2 125.5(3) . 1_535
C5 N1 Zn2 118.2(3) . 1_535
C12 N2 C11 116.5(4) . .
C12 N2 Zn1 121.2(3) . .
C11 N2 Zn1 121.7(3) . .
C14 O2 Zn1 108.0(3) . .
C21 O3 Zn2 114.5(3) . .
C9 O6 C8 118.3(3) . .
C3 O7 C6 120.6(3) . .
O2 Zn1 O2 115.20(19) 2_657 .
O2 Zn1 N2 117.25(14) 2_657 .
O2 Zn1 N2 106.94(13) . .
O2 Zn1 N2 106.94(13) 2_657 2_657
O2 Zn1 N2 117.25(14) . 2_657
N2 Zn1 N2 91.3(2) . 2_657
O3 Zn2 O3 136.5(2) . 2_556
O3 Zn2 N1 100.78(13) . 1_575
O3 Zn2 N1 105.70(14) 2_556 1_575
O3 Zn2 N1 105.70(14) . 2_576
O3 Zn2 N1 100.78(13) 2_556 2_576
N1 Zn2 N1 103.7(2) 1_575 2_576
O5 C19 C20 121.1(4) . .
O5 C19 C18 120.2(4) . .
C20 C19 C18 118.7(4) . .

loop_
_geom_bond_atom_site_label_1
_geom_bond_atom_site_label_2
_geom_bond_distance
_geom_bond_site_symmetry_2
C1 N1 1.311(5) .
C1 C2 1.372(6) .
C1 H1 0.9300 .
C2 C3 1.395(5) .
C2 H2 0.9300 .
C3 O7 1.333(5) .
C3 C4 1.359(6) .
C4 C5 1.348(6) .
C4 H4 0.9300 .
C5 N1 1.342(5) .
C5 H5 0.9300 .
C6 O7 1.414(5) .
C6 C7 1.523(5) .
C6 H6A 0.9700 .
C6 H6B 0.9700 .
C7 C6 1.523(5) 2_557
C7 C8 1.528(5) .
C7 C8 1.528(5) 2_557
C8 O6 1.422(5) .
C8 H8A 0.9700 .
C8 H8B 0.9700 .
C9 O6 1.337(5) .
C9 C13 1.363(6) .
C9 C10 1.370(6) .
C10 C11 1.363(6) .
C10 H10 0.9300 .
C11 N2 1.326(6) .
C11 H11 0.9300 .
C12 N2 1.317(6) .
C12 C13 1.372(6) .
C12 H12 0.9300 .
C13 H13 0.9300 .
C14 O1 1.213(5) .
C14 O2 1.271(5) .
C14 C15 1.499(6) .
C15 C20 1.368(6) .
C15 C16 1.379(5) .
C16 C17 1.374(6) .
C16 H16 0.9300 .
C17 C18 1.386(6) .
C17 C21 1.518(6) .
C18 C19 1.385(6) .
C18 H18 0.9300 .
C20 C19 1.374(6) .
C20 H20 0.9300 .
C21 O4 1.195(5) .
C21 O3 1.262(5) .
N1 Zn2 2.036(4) 1_535
N2 Zn1 2.065(3) .
O2 Zn1 1.945(3) .
O3 Zn2 1.930(3) .
Zn1 O2 1.945(3) 2_657
Zn1 N2 2.065(3) 2_657
Zn2 O3 1.930(3) 2_556
Zn2 N1 2.036(4) 1_575
Zn2 N1 2.036(4) 2_576
C19 O5 1.354(5) .

loop_
_platon_squeeze_void_nr
_platon_squeeze_void_average_x
_platon_squeeze_void_average_y
_platon_squeeze_void_average_z
_platon_squeeze_void_volume
_platon_squeeze_void_count_electrons
1 0.493 0.513 0.500 278.1 74.5
